data_4518108
loop_
_publ_author_name
'Li, Zhenghua'
'Zhang, Liang'
'Nishiura, Masayoshi'
'Luo, Gen'
'Luo, Yi'
'Hou, Zhaomin'

_publ_section_title
;
 Enantioselective Cyanoborylation of Allenes by N-Heterocyclic
 Carbene-Copper Catalysts
;
_journal_name_full 'ACS Catalysis'
_journal_page_first 11685
_journal_page_last 11692
_journal_paper_doi 10.1021/acscatal.0c03018
_journal_year 2020
_chemical_absolute_configuration ad
_chemical_formula_moiety 'C14 H18 Br N'
_chemical_formula_sum 'C14 H18 Br N'
_chemical_formula_weight 280.20
_space_group_crystal_system orthorhombic
_space_group_IT_number 19
_space_group_name_Hall 'P 2ac 2ab'
_space_group_name_H-M_alt 'P 21 21 21'
_atom_sites_solution_hydrogens geom
_audit_creation_method SHELXL-2018/3
_cell_angle_alpha 90
_cell_angle_beta 90
_cell_angle_gamma 90
_cell_formula_units_Z 4
_cell_length_a 6.4796(2)
_cell_length_b 10.8112(4)
_cell_length_c 17.4816(6)
_cell_measurement_reflns_used 240
_cell_measurement_temperature 173(2)
_cell_measurement_theta_max 25
_cell_measurement_theta_min 2
_cell_volume 1224.63(7)
_computing_cell_refinement 'Bruker SMART APEX3 v2016.1-0'
_computing_data_collection 'Bruker SMART APEX3 v2016.1-0'
_computing_data_reduction 'Bruker SMART APEX3 v2016.1-0'
_computing_molecular_graphics 'Ortep-3 for Windows (Farrugia, 2012)'
_computing_publication_material 'WinGX publication routines (Farrugia, 2012)'
_computing_structure_refinement 'SHELXL-2018/3 (Sheldrick, 2018)'
_computing_structure_solution 'SHELXT 2014/5 (Sheldrick, 2014)'
_diffrn_ambient_temperature 173(2)
_diffrn_measured_fraction_theta_full 1.000
_diffrn_measured_fraction_theta_max 1.000
_diffrn_measurement_device_type 'Bruker D8 Quest with CMOS'
_diffrn_measurement_method 'phi and omega scan'
_diffrn_radiation_type MoK\a
_diffrn_radiation_wavelength 0.71073
_diffrn_reflns_av_R_equivalents 0.0502
_diffrn_reflns_av_unetI/netI 0.0401
_diffrn_reflns_Laue_measured_fraction_full 1.000
_diffrn_reflns_Laue_measured_fraction_max 1.000
_diffrn_reflns_limit_h_max 7
_diffrn_reflns_limit_h_min -7
_diffrn_reflns_limit_k_max 12
_diffrn_reflns_limit_k_min -8
_diffrn_reflns_limit_l_max 20
_diffrn_reflns_limit_l_min -20
_diffrn_reflns_number 10435
_diffrn_reflns_point_group_measured_fraction_full 0.994
_diffrn_reflns_point_group_measured_fraction_max 0.994
_diffrn_reflns_theta_full 25.019
_diffrn_reflns_theta_max 25.019
_diffrn_reflns_theta_min 2.215
_exptl_absorpt_coefficient_mu 3.329
_exptl_absorpt_correction_T_max 0.745
_exptl_absorpt_correction_T_min 0.305
_exptl_absorpt_correction_type multi-scan
_exptl_absorpt_process_details SADABS
_exptl_crystal_colour colorless
_exptl_crystal_density_diffrn 1.520
_exptl_crystal_description plate
_exptl_crystal_F_000 576
_exptl_crystal_size_max 0.480
_exptl_crystal_size_mid 0.450
_exptl_crystal_size_min 0.150
_refine_diff_density_max 0.329
_refine_diff_density_min -0.449
_refine_diff_density_rms 0.069
_refine_ls_abs_structure_details
;
 Refined as an inversion twin.
;
_refine_ls_abs_structure_Flack 0.027(13)
_refine_ls_extinction_method none
_refine_ls_goodness_of_fit_ref 1.045
_refine_ls_hydrogen_treatment constr
_refine_ls_matrix_type full
_refine_ls_number_parameters 146
_refine_ls_number_reflns 2154
_refine_ls_number_restraints 0
_refine_ls_restrained_S_all 1.045
_refine_ls_R_factor_all 0.0258
_refine_ls_R_factor_gt 0.0235
_refine_ls_shift/su_max 0.001
_refine_ls_shift/su_mean 0.000
_refine_ls_structure_factor_coef Fsqd
_refine_ls_weighting_details 'w=1/[\s^2^(Fo^2^)+(0.0254P)^2^] where P=(Fo^2^+2Fc^2^)/3'
_refine_ls_weighting_scheme calc
_refine_ls_wR_factor_gt 0.0557
_refine_ls_wR_factor_ref 0.0567
_reflns_Friedel_coverage 0.684
_reflns_Friedel_fraction_full 0.986
_reflns_Friedel_fraction_max 0.986
_reflns_number_gt 2055
_reflns_number_total 2154
_reflns_threshold_expression 'I > 2\s(I)'
_cod_data_source_file cs0c03018_si_002.cif
_cod_data_source_block shelx
_cod_database_code 4518108
_shelx_shelxl_version_number 2018/3
_shelx_space_group_comment
;
The symmetry employed for this shelxl refinement is uniquely defined
by the following loop, which should always be used as a source of
symmetry information in preference to the above space-group names.
They are only intended as comments.
;
_shelx_estimated_absorpt_t_min 0.298
_shelx_estimated_absorpt_t_max 0.635

loop_
_space_group_symop_operation_xyz
'x, y, z'
'-x+1/2, -y, z+1/2'
'x+1/2, -y+1/2, -z'
'-x, y+1/2, -z+1/2'

loop_
_atom_site_label
_atom_site_type_symbol
_atom_site_fract_x
_atom_site_fract_y
_atom_site_fract_z
_atom_site_U_iso_or_equiv
_atom_site_adp_type
_atom_site_occupancy
_atom_site_site_symmetry_order
_atom_site_calc_flag
_atom_site_refinement_flags_posn
_atom_site_refinement_flags_adp
_atom_site_refinement_flags_occupancy
_atom_site_disorder_assembly
_atom_site_disorder_group
Br1 Br 0.70239(6) 0.70400(3) 0.28258(2) 0.02501(12) Uani 1 1 d . . . . .
N1 N 0.9145(6) 0.3751(3) 0.29767(18) 0.0309(8) Uani 1 1 d . . . . .
C1 C 0.5803(5) 0.4717(3) 0.35739(19) 0.0169(7) Uani 1 1 d . . . . .
H1 H 0.471082 0.406829 0.352640 0.020 Uiso 1 1 calc R U . . .
C2 C 0.7678(6) 0.4180(3) 0.32275(19) 0.0203(8) Uani 1 1 d . . . . .
C3 C 0.5032(6) 0.5820(3) 0.3112(2) 0.0204(8) Uani 1 1 d . . . . .
C4 C 0.3106(6) 0.5957(4) 0.2895(2) 0.0302(8) Uani 1 1 d . . . . .
H4A H 0.210771 0.534934 0.302505 0.036 Uiso 1 1 calc R U . . .
H4B H 0.271165 0.666452 0.260756 0.036 Uiso 1 1 calc R U . . .
C5 C 0.6130(5) 0.4914(3) 0.44533(19) 0.0138(7) Uani 1 1 d . . . . .
C6 C 0.7940(6) 0.5796(3) 0.46341(18) 0.0156(7) Uani 1 1 d . . . . .
H6A H 0.922501 0.547402 0.440166 0.019 Uiso 1 1 calc R U . . .
H6B H 0.765779 0.662220 0.441338 0.019 Uiso 1 1 calc R U . . .
C7 C 0.4147(5) 0.5425(3) 0.48087(19) 0.0155(7) Uani 1 1 d . . . . .
H7A H 0.298385 0.485843 0.469861 0.019 Uiso 1 1 calc R U . . .
H7B H 0.382257 0.624087 0.458095 0.019 Uiso 1 1 calc R U . . .
C8 C 0.6586(5) 0.3637(3) 0.48144(19) 0.0173(8) Uani 1 1 d . . . . .
H8A H 0.543738 0.306190 0.470148 0.021 Uiso 1 1 calc R U . . .
H8B H 0.786345 0.329027 0.458943 0.021 Uiso 1 1 calc R U . . .
C9 C 0.6846(6) 0.3765(3) 0.56857(18) 0.0187(7) Uani 1 1 d . . . . .
H9 H 0.713398 0.293269 0.591188 0.022 Uiso 1 1 calc R U . . .
C10 C 0.8652(5) 0.4625(3) 0.5850(2) 0.0198(8) Uani 1 1 d . . . . .
H10A H 0.993059 0.428035 0.562521 0.024 Uiso 1 1 calc R U . . .
H10B H 0.885384 0.469981 0.640978 0.024 Uiso 1 1 calc R U . . .
C11 C 0.8211(5) 0.5906(3) 0.55053(18) 0.0169(7) Uani 1 1 d . . . . .
H11 H 0.938786 0.647481 0.562016 0.020 Uiso 1 1 calc R U . . .
C12 C 0.6220(5) 0.6431(3) 0.5854(2) 0.0187(7) Uani 1 1 d . . . . .
H12A H 0.638483 0.652117 0.641377 0.022 Uiso 1 1 calc R U . . .
H12B H 0.593589 0.725898 0.563536 0.022 Uiso 1 1 calc R U . . .
C13 C 0.4413(5) 0.5561(3) 0.5681(2) 0.0176(8) Uani 1 1 d . . . . .
H13 H 0.311877 0.590585 0.590840 0.021 Uiso 1 1 calc R U . . .
C14 C 0.4867(5) 0.4287(3) 0.6035(2) 0.0204(8) Uani 1 1 d . . . . .
H14A H 0.502916 0.436862 0.659573 0.024 Uiso 1 1 calc R U . . .
H14B H 0.370103 0.371839 0.593369 0.024 Uiso 1 1 calc R U . . .

loop_
_atom_site_aniso_label
_atom_site_aniso_U_11
_atom_site_aniso_U_22
_atom_site_aniso_U_33
_atom_site_aniso_U_23
_atom_site_aniso_U_13
_atom_site_aniso_U_12
Br1 0.0353(2) 0.01743(17) 0.02230(17) 0.00336(16) -0.00239(17) -0.00715(17)
N1 0.0370(19) 0.0248(17) 0.0310(19) -0.0039(15) 0.0081(16) 0.0047(16)
C1 0.0199(18) 0.0127(16) 0.0182(17) -0.0012(15) 0.0018(15) -0.0029(15)
C2 0.029(2) 0.0132(16) 0.0183(16) -0.0015(14) -0.0009(15) -0.0053(16)
C3 0.027(2) 0.0170(18) 0.0171(16) -0.0022(15) -0.0002(16) -0.0035(16)
C4 0.028(2) 0.034(2) 0.0292(19) 0.0055(18) -0.007(2) -0.0024(19)
C5 0.0149(16) 0.0101(16) 0.0164(16) 0.0005(13) -0.0008(14) -0.0025(14)
C6 0.0159(16) 0.0103(15) 0.0204(15) 0.0017(13) 0.0011(16) -0.0031(16)
C7 0.0150(17) 0.0114(16) 0.0201(17) 0.0004(14) -0.0015(14) 0.0008(14)
C8 0.020(2) 0.0098(16) 0.0223(17) 0.0019(14) 0.0000(14) 0.0003(14)
C9 0.0221(19) 0.0122(15) 0.0217(16) 0.0044(14) -0.0011(16) 0.0027(16)
C10 0.0194(19) 0.0196(19) 0.0205(17) 0.0047(15) -0.0034(15) 0.0038(15)
C11 0.0156(18) 0.0130(16) 0.0221(17) 0.0014(14) -0.0024(16) -0.0042(15)
C12 0.0237(18) 0.0130(17) 0.0193(17) -0.0007(15) -0.0018(15) 0.0014(15)
C13 0.0155(18) 0.0174(18) 0.0199(18) -0.0015(15) 0.0022(14) 0.0041(15)
C14 0.0230(19) 0.0199(18) 0.0181(18) 0.0049(15) 0.0018(16) -0.0030(16)

loop_
_atom_type_symbol
_atom_type_description
_atom_type_scat_dispersion_real
_atom_type_scat_dispersion_imag
_atom_type_scat_source
C C 0.0033 0.0016 'International Tables Vol C Tables 4.2.6.8 and 6.1.1.4'
H H 0.0000 0.0000 'International Tables Vol C Tables 4.2.6.8 and 6.1.1.4'
N N 0.0061 0.0033 'International Tables Vol C Tables 4.2.6.8 and 6.1.1.4'
Br Br -0.2901 2.4595 'International Tables Vol C Tables 4.2.6.8 and 6.1.1.4'

loop_
_geom_angle_atom_site_label_1
_geom_angle_atom_site_label_2
_geom_angle_atom_site_label_3
_geom_angle
_geom_angle_site_symmetry_1
_geom_angle_site_symmetry_3
_geom_angle_publ_flag
C2 C1 C3 111.1(3) . . ?
C2 C1 C5 110.2(3) . . ?
C3 C1 C5 117.2(3) . . ?
C2 C1 H1 105.8 . . ?
C3 C1 H1 105.8 . . ?
C5 C1 H1 105.8 . . ?
N1 C2 C1 178.3(4) . . ?
C4 C3 C1 123.6(4) . . ?
C4 C3 Br1 119.2(3) . . ?
C1 C3 Br1 117.2(3) . . ?
C3 C4 H4A 120.0 . . ?
C3 C4 H4B 120.0 . . ?
H4A C4 H4B 120.0 . . ?
C7 C5 C6 109.3(3) . . ?
C7 C5 C8 108.5(3) . . ?
C6 C5 C8 108.8(3) . . ?
C7 C5 C1 109.5(3) . . ?
C6 C5 C1 112.8(3) . . ?
C8 C5 C1 107.8(3) . . ?
C11 C6 C5 109.7(3) . . ?
C11 C6 H6A 109.7 . . ?
C5 C6 H6A 109.7 . . ?
C11 C6 H6B 109.7 . . ?
C5 C6 H6B 109.7 . . ?
H6A C6 H6B 108.2 . . ?
C5 C7 C13 110.0(3) . . ?
C5 C7 H7A 109.7 . . ?
C13 C7 H7A 109.7 . . ?
C5 C7 H7B 109.7 . . ?
C13 C7 H7B 109.7 . . ?
H7A C7 H7B 108.2 . . ?
C9 C8 C5 110.2(3) . . ?
C9 C8 H8A 109.6 . . ?
C5 C8 H8A 109.6 . . ?
C9 C8 H8B 109.6 . . ?
C5 C8 H8B 109.6 . . ?
H8A C8 H8B 108.1 . . ?
C10 C9 C14 110.1(3) . . ?
C10 C9 C8 109.0(3) . . ?
C14 C9 C8 109.7(3) . . ?
C10 C9 H9 109.3 . . ?
C14 C9 H9 109.3 . . ?
C8 C9 H9 109.3 . . ?
C9 C10 C11 109.5(3) . . ?
C9 C10 H10A 109.8 . . ?
C11 C10 H10A 109.8 . . ?
C9 C10 H10B 109.8 . . ?
C11 C10 H10B 109.8 . . ?
H10A C10 H10B 108.2 . . ?
C12 C11 C6 109.0(3) . . ?
C12 C11 C10 109.5(3) . . ?
C6 C11 C10 109.9(3) . . ?
C12 C11 H11 109.5 . . ?
C6 C11 H11 109.5 . . ?
C10 C11 H11 109.5 . . ?
C13 C12 C11 109.7(3) . . ?
C13 C12 H12A 109.7 . . ?
C11 C12 H12A 109.7 . . ?
C13 C12 H12B 109.7 . . ?
C11 C12 H12B 109.7 . . ?
H12A C12 H12B 108.2 . . ?
C12 C13 C14 109.0(3) . . ?
C12 C13 C7 109.8(3) . . ?
C14 C13 C7 109.5(3) . . ?
C12 C13 H13 109.5 . . ?
C14 C13 H13 109.5 . . ?
C7 C13 H13 109.5 . . ?
C9 C14 C13 109.3(3) . . ?
C9 C14 H14A 109.8 . . ?
C13 C14 H14A 109.8 . . ?
C9 C14 H14B 109.8 . . ?
C13 C14 H14B 109.8 . . ?
H14A C14 H14B 108.3 . . ?

loop_
_geom_bond_atom_site_label_1
_geom_bond_atom_site_label_2
_geom_bond_distance
_geom_bond_site_symmetry_2
_geom_bond_publ_flag
Br1 C3 1.912(4) . ?
N1 C2 1.145(5) . ?
C1 C2 1.476(5) . ?
C1 C3 1.524(5) . ?
C1 C5 1.566(5) . ?
C1 H1 1.0000 . ?
C3 C4 1.313(5) . ?
C4 H4A 0.9500 . ?
C4 H4B 0.9500 . ?
C5 C7 1.531(5) . ?
C5 C6 1.544(5) . ?
C5 C8 1.546(4) . ?
C6 C11 1.538(4) . ?
C6 H6A 0.9900 . ?
C6 H6B 0.9900 . ?
C7 C13 1.542(5) . ?
C7 H7A 0.9900 . ?
C7 H7B 0.9900 . ?
C8 C9 1.539(4) . ?
C8 H8A 0.9900 . ?
C8 H8B 0.9900 . ?
C9 C10 1.522(5) . ?
C9 C14 1.529(5) . ?
C9 H9 1.0000 . ?
C10 C11 1.537(4) . ?
C10 H10A 0.9900 . ?
C10 H10B 0.9900 . ?
C11 C12 1.536(5) . ?
C11 H11 1.0000 . ?
C12 C13 1.531(5) . ?
C12 H12A 0.9900 . ?
C12 H12B 0.9900 . ?
C13 C14 1.538(5) . ?
C13 H13 1.0000 . ?
C14 H14A 0.9900 . ?
C14 H14B 0.9900 . ?

loop_
_geom_torsion_atom_site_label_1
_geom_torsion_atom_site_label_2
_geom_torsion_atom_site_label_3
_geom_torsion_atom_site_label_4
_geom_torsion
_geom_torsion_site_symmetry_1
_geom_torsion_site_symmetry_2
_geom_torsion_site_symmetry_3
_geom_torsion_site_symmetry_4
_geom_torsion_publ_flag
C2 C1 C3 C4 130.9(4) . . . . ?
C5 C1 C3 C4 -101.2(4) . . . . ?
C2 C1 C3 Br1 -47.9(3) . . . . ?
C5 C1 C3 Br1 80.0(4) . . . . ?
C2 C1 C5 C7 -177.9(3) . . . . ?
C3 C1 C5 C7 53.7(4) . . . . ?
C2 C1 C5 C6 60.1(4) . . . . ?
C3 C1 C5 C6 -68.3(4) . . . . ?
C2 C1 C5 C8 -60.1(3) . . . . ?
C3 C1 C5 C8 171.6(3) . . . . ?
C7 C5 C6 C11 59.9(3) . . . . ?
C8 C5 C6 C11 -58.5(4) . . . . ?
C1 C5 C6 C11 -178.0(3) . . . . ?
C6 C5 C7 C13 -58.8(3) . . . . ?
C8 C5 C7 C13 59.8(3) . . . . ?
C1 C5 C7 C13 177.2(3) . . . . ?
C7 C5 C8 C9 -59.5(4) . . . . ?
C6 C5 C8 C9 59.4(4) . . . . ?
C1 C5 C8 C9 -178.0(3) . . . . ?
C5 C8 C9 C10 -60.7(4) . . . . ?
C5 C8 C9 C14 59.9(4) . . . . ?
C14 C9 C10 C11 -59.7(4) . . . . ?
C8 C9 C10 C11 60.7(4) . . . . ?
C5 C6 C11 C12 -60.5(3) . . . . ?
C5 C6 C11 C10 59.5(4) . . . . ?
C9 C10 C11 C12 59.1(4) . . . . ?
C9 C10 C11 C6 -60.6(4) . . . . ?
C6 C11 C12 C13 60.4(3) . . . . ?
C10 C11 C12 C13 -59.8(4) . . . . ?
C11 C12 C13 C14 60.2(4) . . . . ?
C11 C12 C13 C7 -59.7(4) . . . . ?
C5 C7 C13 C12 59.0(3) . . . . ?
C5 C7 C13 C14 -60.6(4) . . . . ?
C10 C9 C14 C13 60.4(3) . . . . ?
C8 C9 C14 C13 -59.6(4) . . . . ?
C12 C13 C14 C9 -60.2(4) . . . . ?
C7 C13 C14 C9 59.9(4) . . . . ?
